data_4068604
loop_
_publ_author_name
'Hu, Jian Jin'
'Li, Fuwei'
'Hor, T. S. Andy'

_publ_section_title
;
 Novel Pt(II) Mono- and Biscarbene Complexes: Synthesis, Structural
 Characterization and Application in Hydrosilylation Catalysis
;
_journal_issue 4
_journal_name_full Organometallics
_journal_page_first 1212
_journal_paper_doi 10.1021/om800978j
_journal_volume 28
_journal_year 2009
_chemical_formula_sum 'C23 H24 Br2 N2 O Pt S'
_chemical_formula_weight 731.41
_chemical_name_systematic
; 
 ? 
;
_space_group_IT_number 19
_symmetry_cell_setting orthorhombic
_symmetry_space_group_name_Hall 'P 2ac 2ab'
_symmetry_space_group_name_H-M 'P 21 21 21'
_atom_sites_solution_hydrogens geom
_atom_sites_solution_primary direct
_atom_sites_solution_secondary difmap
_audit_creation_method SHELXL-97
_cell_angle_alpha 90.00
_cell_angle_beta 90.00
_cell_angle_gamma 90.00
_cell_formula_units_Z 4
_cell_length_a 9.091(3)
_cell_length_b 11.053(3)
_cell_length_c 22.995(6)
_cell_measurement_reflns_used 1027
_cell_measurement_temperature 223(2)
_cell_measurement_theta_max 17.55
_cell_measurement_theta_min 2.41
_cell_volume 2310.6(12)
_computing_cell_refinement 'Bruker SMART'
_computing_data_collection 'Bruker SMART'
_computing_data_reduction 'Bruker SAINT'
_computing_molecular_graphics 'Bruker SHELXTL'
_computing_publication_material 'Bruker SHELXTL'
_computing_structure_refinement 'SHELXL-97 (Sheldrick, 1997)'
_computing_structure_solution 'SHELXS-97 (Sheldrick, 1990)'
_diffrn_ambient_temperature 223(2)
_diffrn_measured_fraction_theta_full 0.999
_diffrn_measured_fraction_theta_max 0.999
_diffrn_measurement_device_type 'CCD area detector'
_diffrn_measurement_method 'phi and omega scans'
_diffrn_radiation_monochromator graphite
_diffrn_radiation_source 'fine-focus sealed tube'
_diffrn_radiation_type MoK\a
_diffrn_radiation_wavelength 0.71073
_diffrn_reflns_av_R_equivalents 0.1150
_diffrn_reflns_av_sigmaI/netI 0.1371
_diffrn_reflns_limit_h_max 9
_diffrn_reflns_limit_h_min -11
_diffrn_reflns_limit_k_max 11
_diffrn_reflns_limit_k_min -14
_diffrn_reflns_limit_l_max 29
_diffrn_reflns_limit_l_min -29
_diffrn_reflns_number 16007
_diffrn_reflns_theta_full 27.49
_diffrn_reflns_theta_max 27.49
_diffrn_reflns_theta_min 1.77
_exptl_absorpt_coefficient_mu 9.639
_exptl_absorpt_correction_T_max 0.4457
_exptl_absorpt_correction_T_min 0.1289
_exptl_absorpt_correction_type empirical
_exptl_crystal_colour COLOURLESS
_exptl_crystal_density_diffrn 2.103
_exptl_crystal_density_meas ?
_exptl_crystal_density_method 'not measured'
_exptl_crystal_description PLATE
_exptl_crystal_F_000 1392
_exptl_crystal_size_max 0.36
_exptl_crystal_size_mid 0.20
_exptl_crystal_size_min 0.10
_refine_diff_density_max 2.851
_refine_diff_density_min -2.410
_refine_diff_density_rms 0.277
_refine_ls_abs_structure_details 'Flack H D (1983), Acta Cryst. A39, 876-881'
_refine_ls_abs_structure_Flack 0.03(2)
_refine_ls_extinction_method none
_refine_ls_goodness_of_fit_ref 1.014
_refine_ls_hydrogen_treatment constr
_refine_ls_matrix_type full
_refine_ls_number_parameters 273
_refine_ls_number_reflns 5300
_refine_ls_number_restraints 144
_refine_ls_restrained_S_all 1.003
_refine_ls_R_factor_all 0.1046
_refine_ls_R_factor_gt 0.0697
_refine_ls_shift/su_max 0.000
_refine_ls_shift/su_mean 0.000
_refine_ls_structure_factor_coef Fsqd
_refine_ls_weighting_details 'calc w=1/[\s^2^(Fo^2^)+(0.0616P)^2^+0.0000P] where P=(Fo^2^+2Fc^2^)/3'
_refine_ls_weighting_scheme calc
_refine_ls_wR_factor_gt 0.1376
_refine_ls_wR_factor_ref 0.1499
_reflns_number_gt 3847
_reflns_number_total 5300
_reflns_threshold_expression >2sigma(I)
_cod_data_source_file om800978j_si_001.cif
_cod_data_source_block compound_1
_cod_depositor_comments
;
The following automatic conversions were performed:

'_symmetry_cell_setting' value 'Orthorhombic' changed to
'orthorhombic' according to
/home/saulius/struct/CIF-dictionaries/cif_core.dic dictionary named
'cif_core.dic' version 2.4.2 from 2011-04-26.

Automatic conversion script
Id: cif_fix_values 1715 2011-07-08 13:25:40Z adriana 

The following automatic conversions were performed:

'_exptl_crystal_density_meas' value 'not measured' was changed to '?'
- the value is perceived as not measured.

Automatic conversion script
Id: cif_fix_values 3008 2015-01-20 13:52:24Z robertas 

The following automatic conversions were performed:

'_refine_ls_hydrogen_treatment' value 'contr' was replaced with the
value 'constr' as specified in the replacement file
'src/cod-tools/trunk/data/replacement-values/replacement_values.lst'.

Automatic conversion script
Id: cif_fix_values 5376 2017-05-30 11:51:03Z andrius 
;
_cod_original_cell_volume 2310.6(11)
_cod_original_sg_symbol_H-M P2(1)2(1)2(1)
_cod_database_code 4068604

loop_
_symmetry_equiv_pos_as_xyz
'x, y, z'
'-x+1/2, -y, z+1/2'
'-x, y+1/2, -z+1/2'
'x+1/2, -y+1/2, -z'

loop_
_atom_site_label
_atom_site_type_symbol
_atom_site_fract_x
_atom_site_fract_y
_atom_site_fract_z
_atom_site_U_iso_or_equiv
_atom_site_adp_type
_atom_site_occupancy
_atom_site_symmetry_multiplicity
_atom_site_calc_flag
_atom_site_refinement_flags
Pt1 Pt 0.60376(6) 0.45993(5) 0.91395(3) 0.02480(16) Uani 1 1 d .
Br1 Br 0.66447(19) 0.37106(15) 0.82000(8) 0.0372(4) Uani 1 1 d .
Br2 Br 0.81334(18) 0.35375(15) 0.96142(8) 0.0365(4) Uani 1 1 d .
O1 O 0.4291(12) 0.6399(11) 0.9952(5) 0.045(3) Uani 1 1 d .
S1 S 0.5562(4) 0.5566(4) 0.99620(19) 0.0305(9) Uani 1 1 d .
N1 N 0.2867(13) 0.5051(9) 0.8940(5) 0.020(3) Uani 1 1 d U
N2 N 0.4206(13) 0.6401(10) 0.8476(5) 0.022(3) Uani 1 1 d U
C1 C 0.4249(14) 0.5388(14) 0.8795(6) 0.024(3) Uani 1 1 d U
C2 C 0.1955(19) 0.5932(13) 0.8713(7) 0.027(4) Uani 1 1 d U
C3 C 0.0367(17) 0.6048(14) 0.8828(7) 0.029(4) Uani 1 1 d U
H3 H -0.0171 0.5488 0.9050 0.035 Uiso 1 1 calc R
C4 C -0.027(2) 0.7088(16) 0.8571(8) 0.045(5) Uani 1 1 d U
H4 H -0.1288 0.7218 0.8600 0.054 Uiso 1 1 calc R
C5 C 0.0617(17) 0.7930(15) 0.8271(7) 0.031(4) Uani 1 1 d U
H5 H 0.0154 0.8618 0.8115 0.038 Uiso 1 1 calc R
C6 C 0.2101(17) 0.7816(14) 0.8191(7) 0.026(4) Uani 1 1 d U
H6 H 0.2668 0.8395 0.7992 0.032 Uiso 1 1 calc R
C7 C 0.2701(15) 0.6768(12) 0.8429(7) 0.019(3) Uani 1 1 d U
C8 C 0.2444(17) 0.3924(12) 0.9236(6) 0.025(4) Uani 1 1 d .
H8A H 0.1543 0.4053 0.9461 0.030 Uiso 1 1 calc R
H8B H 0.3225 0.3674 0.9504 0.030 Uiso 1 1 calc R
C9 C 0.2186(18) 0.2921(14) 0.8772(7) 0.028(4) Uani 1 1 d U
C10 C 0.0886(18) 0.2875(13) 0.8459(6) 0.025(3) Uani 1 1 d U
H10 H 0.0125 0.3435 0.8525 0.031 Uiso 1 1 calc R
C11 C 0.075(2) 0.1977(15) 0.8048(7) 0.043(5) Uani 1 1 d .
H11 H -0.0116 0.1956 0.7827 0.051 Uiso 1 1 calc R
C12 C 0.180(2) 0.1106(15) 0.7938(9) 0.045(5) Uani 1 1 d .
H12 H 0.1658 0.0502 0.7656 0.053 Uiso 1 1 calc R
C13 C 0.3076(19) 0.1163(14) 0.8261(7) 0.032(4) Uani 1 1 d .
H13 H 0.3825 0.0590 0.8203 0.038 Uiso 1 1 calc R
C14 C 0.3248(19) 0.2086(14) 0.8678(7) 0.034(4) Uani 1 1 d U
H14 H 0.4121 0.2122 0.8896 0.041 Uiso 1 1 calc R
C15 C 0.541(2) 0.6922(16) 0.8161(8) 0.041(5) Uani 1 1 d .
H15A H 0.5132 0.6982 0.7750 0.050 Uiso 1 1 calc R
H15B H 0.6254 0.6376 0.8187 0.050 Uiso 1 1 calc R
C16 C 0.5877(19) 0.8182(13) 0.8375(7) 0.028(4) Uani 1 1 d U
C17 C 0.6551(19) 0.8955(13) 0.7969(8) 0.032(4) Uani 1 1 d U
H17 H 0.6688 0.8714 0.7581 0.039 Uiso 1 1 calc R
C18 C 0.701(2) 1.0090(16) 0.8162(10) 0.048(5) Uani 1 1 d U
H18 H 0.7484 1.0612 0.7899 0.058 Uiso 1 1 calc R
C19 C 0.681(2) 1.0449(19) 0.8695(10) 0.062(7) Uani 1 1 d .
H19 H 0.7084 1.1237 0.8802 0.075 Uiso 1 1 calc R
C20 C 0.617(2) 0.9673(18) 0.9118(9) 0.059(5) Uani 1 1 d .
H20 H 0.6071 0.9907 0.9509 0.071 Uiso 1 1 calc R
C21 C 0.5703(19) 0.8560(14) 0.8925(9) 0.043(5) Uani 1 1 d .
H21 H 0.5241 0.8039 0.9191 0.051 Uiso 1 1 calc R
C22 C 0.5326(18) 0.4577(17) 1.0558(8) 0.042(4) Uani 1 1 d .
H22A H 0.5061 0.5040 1.0901 0.063 Uiso 1 1 calc R
H22B H 0.6237 0.4145 1.0630 0.063 Uiso 1 1 calc R
H22C H 0.4550 0.4002 1.0471 0.063 Uiso 1 1 calc R
C23 C 0.716(2) 0.6407(16) 1.0180(9) 0.048(5) Uani 1 1 d .
H23A H 0.7521 0.6879 0.9853 0.072 Uiso 1 1 calc R
H23B H 0.7924 0.5851 1.0306 0.072 Uiso 1 1 calc R
H23C H 0.6908 0.6945 1.0497 0.072 Uiso 1 1 calc R

loop_
_atom_site_aniso_label
_atom_site_aniso_U_11
_atom_site_aniso_U_22
_atom_site_aniso_U_33
_atom_site_aniso_U_23
_atom_site_aniso_U_13
_atom_site_aniso_U_12
Pt1 0.0134(2) 0.0247(3) 0.0364(3) 0.0000(3) 0.0009(3) 0.0006(3)
Br1 0.0312(9) 0.0366(9) 0.0440(11) -0.0057(8) 0.0047(8) 0.0049(8)
Br2 0.0187(8) 0.0408(10) 0.0501(12) 0.0049(8) -0.0002(8) 0.0084(8)
O1 0.031(7) 0.056(7) 0.047(8) -0.015(6) -0.003(6) 0.026(6)
S1 0.0189(19) 0.031(2) 0.041(2) -0.001(2) -0.0051(16) 0.0051(17)
N1 0.019(5) 0.015(5) 0.026(5) 0.010(4) -0.004(4) -0.002(4)
N2 0.018(5) 0.025(5) 0.024(5) 0.005(4) 0.003(4) -0.003(4)
C1 0.017(5) 0.026(5) 0.031(6) 0.001(5) 0.003(4) 0.001(5)
C2 0.026(7) 0.028(7) 0.026(7) -0.011(6) -0.005(6) -0.002(6)
C3 0.016(6) 0.033(7) 0.040(8) 0.004(6) 0.000(6) 0.008(6)
C4 0.046(8) 0.044(8) 0.046(9) 0.005(7) -0.012(7) 0.005(7)
C5 0.026(7) 0.034(7) 0.035(8) -0.006(6) -0.008(6) 0.001(6)
C6 0.024(7) 0.029(7) 0.026(7) 0.002(6) -0.001(6) 0.004(6)
C7 0.010(6) 0.020(6) 0.026(7) -0.007(5) -0.002(5) 0.002(5)
C8 0.028(8) 0.021(7) 0.025(10) 0.008(7) 0.005(7) -0.004(6)
C9 0.027(6) 0.023(6) 0.035(6) 0.005(5) -0.005(5) -0.002(5)
C10 0.020(6) 0.029(6) 0.028(6) 0.000(5) 0.001(5) 0.000(5)
C11 0.049(13) 0.048(11) 0.032(10) 0.018(9) -0.008(9) -0.017(10)
C12 0.040(11) 0.028(9) 0.066(14) 0.002(9) 0.004(10) -0.005(9)
C13 0.032(10) 0.027(8) 0.036(10) 0.012(8) 0.013(8) -0.005(7)
C14 0.022(6) 0.038(6) 0.042(7) -0.004(5) -0.002(5) -0.002(5)
C15 0.035(10) 0.047(11) 0.043(12) 0.010(9) 0.013(9) -0.002(9)
C16 0.025(6) 0.026(6) 0.034(6) -0.004(5) 0.003(5) 0.004(5)
C17 0.034(6) 0.028(6) 0.034(6) 0.005(5) -0.004(5) -0.006(5)
C18 0.043(7) 0.046(7) 0.057(7) 0.003(6) -0.002(6) -0.008(6)
C19 0.033(11) 0.049(11) 0.105(18) 0.040(13) -0.036(11) -0.032(11)
C20 0.053(12) 0.066(12) 0.058(12) 0.023(12) 0.006(11) 0.020(12)
C21 0.038(11) 0.016(8) 0.074(15) 0.008(8) -0.014(9) 0.004(7)
C22 0.027(9) 0.045(10) 0.054(12) 0.008(10) -0.006(8) 0.000(10)
C23 0.049(12) 0.034(10) 0.061(14) -0.006(10) 0.014(10) -0.009(9)

loop_
_atom_type_symbol
_atom_type_description
_atom_type_scat_dispersion_real
_atom_type_scat_dispersion_imag
_atom_type_scat_source
C C 0.0033 0.0016 'International Tables Vol C Tables 4.2.6.8 and 6.1.1.4'
H H 0.0000 0.0000 'International Tables Vol C Tables 4.2.6.8 and 6.1.1.4'
N N 0.0061 0.0033 'International Tables Vol C Tables 4.2.6.8 and 6.1.1.4'
Br Br -0.2901 2.4595 'International Tables Vol C Tables 4.2.6.8 and 6.1.1.4'
Pt Pt -1.7033 8.3905 'International Tables Vol C Tables 4.2.6.8 and 6.1.1.4'
S S 0.1246 0.1234 'International Tables Vol C Tables 4.2.6.8 and 6.1.1.4'
O O 0.0106 0.0060 'International Tables Vol C Tables 4.2.6.8 and 6.1.1.4'

loop_
_geom_angle_atom_site_label_1
_geom_angle_atom_site_label_2
_geom_angle_atom_site_label_3
_geom_angle
C1 Pt1 S1 88.3(4)
C1 Pt1 Br1 90.5(4)
S1 Pt1 Br1 174.76(12)
C1 Pt1 Br2 175.8(4)
S1 Pt1 Br2 90.14(11)
Br1 Pt1 Br2 91.45(6)
O1 S1 C22 107.6(8)
O1 S1 C23 108.4(8)
C22 S1 C23 101.7(9)
O1 S1 Pt1 116.1(5)
C22 S1 Pt1 112.8(6)
C23 S1 Pt1 109.2(6)
C1 N1 C2 105.7(12)
C1 N1 C8 126.2(12)
C2 N1 C8 127.9(13)
C1 N2 C7 107.8(11)
C1 N2 C15 126.3(13)
C7 N2 C15 125.2(13)
N2 C1 N1 109.8(12)
N2 C1 Pt1 127.1(10)
N1 C1 Pt1 122.3(11)
C7 C2 N1 111.8(15)
C7 C2 C3 122.1(15)
N1 C2 C3 125.6(15)
C4 C3 C2 113.3(16)
C5 C4 C3 120.5(18)
C6 C5 C4 124.5(17)
C5 C6 C7 114.2(16)
C2 C7 C6 125.2(14)
C2 C7 N2 104.8(13)
C6 C7 N2 129.8(14)
N1 C8 C9 109.0(11)
C14 C9 C10 120.1(15)
C14 C9 C8 119.2(15)
C10 C9 C8 120.7(14)
C11 C10 C9 117.3(15)
C10 C11 C12 124.6(18)
C13 C12 C11 116.8(17)
C12 C13 C14 119.6(17)
C9 C14 C13 121.5(16)
N2 C15 C16 114.4(14)
C21 C16 C17 119.2(15)
C21 C16 C15 123.5(15)
C17 C16 C15 117.2(14)
C18 C17 C16 117.7(17)
C19 C18 C17 122(2)
C18 C19 C20 121(2)
C21 C20 C19 116(2)
C16 C21 C20 123.1(18)

loop_
_geom_bond_atom_site_label_1
_geom_bond_atom_site_label_2
_geom_bond_distance
Pt1 C1 2.008(14)
Pt1 S1 2.215(4)
Pt1 Br1 2.4366(19)
Pt1 Br2 2.4897(18)
O1 S1 1.478(11)
S1 C22 1.767(17)
S1 C23 1.798(18)
N1 C1 1.352(17)
N1 C2 1.381(19)
N1 C8 1.471(16)
N2 C1 1.339(18)
N2 C7 1.431(18)
N2 C15 1.433(19)
C2 C7 1.32(2)
C2 C3 1.47(2)
C3 C4 1.42(2)
C4 C5 1.41(2)
C5 C6 1.37(2)
C6 C7 1.39(2)
C8 C9 1.56(2)
C9 C14 1.35(2)
C9 C10 1.38(2)
C10 C11 1.38(2)
C11 C12 1.38(2)
C12 C13 1.37(3)
C13 C14 1.41(2)
C15 C16 1.54(2)
C16 C21 1.34(2)
C16 C17 1.41(2)
C17 C18 1.40(2)
C18 C19 1.30(3)
C19 C20 1.42(3)
C20 C21 1.37(3)
